data_2244156
loop_
_publ_author_name
'Bettinger, Reuben T.'
'Squattrito, Philip J.'
'Aulakh, Darpandeep'
'Gianopoulos, Christopher G.'

_publ_section_title
;
 Crystal structures of two new divalent transition-metal salts of
 carboxybenzenesulfonate anions
;
_journal_coeditor_code MW2190
_journal_issue 9
_journal_name_full 'Acta Crystallographica Section E'
_journal_page_first 961
_journal_page_last 965
_journal_paper_doi 10.1107/S2056989022008295
_journal_volume 78
_journal_year 2022
_chemical_formula_iupac '[Co (H2 O1)6] (C7 H5 O5 S)2, 2H2 O'
_chemical_formula_moiety 'Co H12 O6 2+, 2(C7 H5 O5 S -), 2(H2 O)'
_chemical_formula_sum 'C14 H26 Co O18 S2'
_chemical_formula_weight 605.40
_chemical_name_common
;
Hexaaquacobalt(II) bis(3-carboxy-4-hydroxybenzenesulfonate) dihydrate
;
_space_group_crystal_system triclinic
_space_group_IT_number 2
_space_group_name_Hall '-P 1'
_space_group_name_H-M_alt 'P -1'
_atom_sites_solution_hydrogens difmap
_atom_sites_solution_primary dual
_atom_sites_solution_secondary difmap
_audit_creation_method SHELXL-2018/3
_cell_angle_alpha 91.107(2)
_cell_angle_beta 90.401(2)
_cell_angle_gamma 117.5832(19)
_cell_formula_units_Z 1
_cell_length_a 6.7774(11)
_cell_length_b 6.9866(11)
_cell_length_c 13.721(2)
_cell_measurement_reflns_used 4422
_cell_measurement_temperature 150(2)
_cell_measurement_theta_max 28.33
_cell_measurement_theta_min 2.97
_cell_volume 575.66(16)
_computing_cell_refinement 'SAINT (Bruker, 2015)'
_computing_data_collection 'APEX3 (Bruker, 2015)'
_computing_data_reduction 'SAINT (Bruker, 2015)'
_computing_molecular_graphics 'CrystalMaker (Palmer, 2014)'
_computing_structure_refinement '<i>SHELXL2018/3</i> (Sheldrick, 2015b)'
_computing_structure_solution '<i>SHELXT2014/5</i> (Sheldrick, 2015a)'
_diffrn_ambient_temperature 150(2)
_diffrn_measured_fraction_theta_full 1.000
_diffrn_measured_fraction_theta_max 0.998
_diffrn_measurement_device_type 'Bruker Duo with APEXII CCD'
_diffrn_measurement_method '\w scans'
_diffrn_radiation_type MoK\a
_diffrn_radiation_wavelength 0.71073
_diffrn_reflns_av_R_equivalents 0.0200
_diffrn_reflns_av_unetI/netI 0.0223
_diffrn_reflns_limit_h_max 9
_diffrn_reflns_limit_h_min -9
_diffrn_reflns_limit_k_max 9
_diffrn_reflns_limit_k_min -9
_diffrn_reflns_limit_l_max 18
_diffrn_reflns_limit_l_min -18
_diffrn_reflns_number 8197
_diffrn_reflns_theta_full 26.000
_diffrn_reflns_theta_max 28.371
_diffrn_reflns_theta_min 2.970
_diffrn_source 'fine focus sealed tube'
_exptl_absorpt_coefficient_mu 1.014
_exptl_absorpt_correction_T_max 0.7457
_exptl_absorpt_correction_T_min 0.6884
_exptl_absorpt_correction_type multi-scan
_exptl_absorpt_process_details '(SADABS; Krause et al., 2015)'
_exptl_crystal_colour red-pink
_exptl_crystal_density_diffrn 1.746
_exptl_crystal_description plate
_exptl_crystal_F_000 313
_exptl_crystal_size_max 0.300
_exptl_crystal_size_mid 0.140
_exptl_crystal_size_min 0.080
_refine_diff_density_max 0.406
_refine_diff_density_min -0.426
_refine_ls_extinction_method none
_refine_ls_goodness_of_fit_ref 1.049
_refine_ls_hydrogen_treatment mixed
_refine_ls_matrix_type full
_refine_ls_number_parameters 196
_refine_ls_number_reflns 2881
_refine_ls_number_restraints 9
_refine_ls_restrained_S_all 1.048
_refine_ls_R_factor_all 0.0286
_refine_ls_R_factor_gt 0.0239
_refine_ls_shift/su_max 0.000
_refine_ls_shift/su_mean 0.000
_refine_ls_structure_factor_coef Fsqd
_refine_ls_weighting_details 'w=1/[\s^2^(Fo^2^)+(0.0300P)^2^+0.2552P] where P=(Fo^2^+2Fc^2^)/3'
_refine_ls_weighting_scheme calc
_refine_ls_wR_factor_gt 0.0595
_refine_ls_wR_factor_ref 0.0619
_reflns_number_gt 2578
_reflns_number_total 2881
_reflns_threshold_expression 'I > 2\s(I)'
_cod_data_source_file mw2190sup1.cif
_cod_data_source_block II
_cod_database_code 2244156
_shelx_space_group_comment
;
The symmetry employed for this shelxl refinement is uniquely defined
by the following loop, which should always be used as a source of
symmetry information in preference to the above space-group names.
They are only intended as comments.
;

loop_
_space_group_symop_operation_xyz
'x, y, z'
'-x, -y, -z'

loop_
_atom_site_type_symbol
_atom_site_label
_atom_site_fract_x
_atom_site_fract_y
_atom_site_fract_z
_atom_site_U_iso_or_equiv
_atom_site_adp_type
_atom_site_calc_flag
_atom_site_occupancy
_atom_site_disorder_assembly
_atom_site_disorder_group
Co Co1 0.500000 0.500000 0.000000 0.01139(8) Uani d 1 . .
O O1W 0.59207(18) 0.45162(17) 0.14109(8) 0.0168(2) Uani d 1 . .
H H12 0.490(3) 0.376(3) 0.1797(14) 0.049(7) Uiso d 1 . .
H H11 0.691(3) 0.558(2) 0.1710(14) 0.033(6) Uiso d 1 . .
O O3W 0.3051(2) 0.16486(17) -0.01333(8) 0.0224(2) Uani d 1 . .
H H32 0.273(4) 0.088(3) -0.0641(12) 0.051(7) Uiso d 1 . .
H H31 0.290(4) 0.086(3) 0.0345(11) 0.035(6) Uiso d 1 . .
O O2W 0.22949(19) 0.52152(18) 0.05338(8) 0.0205(2) Uani d 1 . .
H H22 0.113(3) 0.421(3) 0.0736(17) 0.051(7) Uiso d 1 . .
H H21 0.239(4) 0.632(2) 0.0817(15) 0.040(6) Uiso d 1 . .
S S1 0.15442(6) 0.93233(5) 0.23000(2) 0.01271(8) Uani d 1 . .
O O1 -0.08728(17) 0.81710(17) 0.23196(8) 0.0193(2) Uani d 1 . .
O O3 0.25157(19) 0.89453(17) 0.14174(7) 0.0200(2) Uani d 1 . .
O O4 -0.04855(19) 0.77393(18) 0.59079(8) 0.0204(2) Uani d 1 . .
H H4A -0.102(4) 0.773(4) 0.6461(10) 0.049(7) Uiso d 1 . .
O O5 0.19717(19) 0.69905(18) 0.67033(8) 0.0230(2) Uani d 1 . .
O O2 0.23686(17) 1.16534(16) 0.24926(7) 0.0157(2) Uani d 1 . .
C C2 0.1502(2) 0.8151(2) 0.41772(10) 0.0135(3) Uani d 1 . .
H H2 0.026154 0.842780 0.423772 0.016 Uiso calc 1 . .
C C5 0.5099(2) 0.7283(2) 0.39875(11) 0.0183(3) Uani d 1 . .
H H5 0.631065 0.696301 0.392134 0.022 Uiso calc 1 . .
C C6 0.4323(2) 0.7927(2) 0.31792(11) 0.0165(3) Uani d 1 . .
H H6 0.500627 0.806287 0.256469 0.020 Uiso calc 1 . .
C C3 0.2302(2) 0.7524(2) 0.49829(10) 0.0138(3) Uani d 1 . .
C C7 0.1271(2) 0.7374(2) 0.59558(10) 0.0156(3) Uani d 1 . .
C C1 0.2530(2) 0.8369(2) 0.32839(10) 0.0132(3) Uani d 1 . .
C C4 0.4119(2) 0.7104(2) 0.48891(11) 0.0171(3) Uani d 1 . .
H H4 0.468088 0.669793 0.544051 0.020 Uiso calc 1 . .
O O4W -0.15844(19) 0.20955(18) 0.12941(8) 0.0191(2) Uani d 1 . .
H H42 -0.242(3) 0.263(3) 0.1173(16) 0.037(6) Uiso d 1 . .
H H41 -0.145(4) 0.214(4) 0.1900(7) 0.045(7) Uiso d 1 . .

loop_
_atom_site_aniso_label
_atom_site_aniso_U_11
_atom_site_aniso_U_22
_atom_site_aniso_U_33
_atom_site_aniso_U_12
_atom_site_aniso_U_13
_atom_site_aniso_U_23
Co1 0.01209(13) 0.01120(13) 0.01100(13) 0.00549(10) 0.00119(9) 0.00036(9)
O1W 0.0156(5) 0.0169(5) 0.0132(5) 0.0035(4) 0.0007(4) 0.0009(4)
O3W 0.0337(6) 0.0126(5) 0.0138(5) 0.0046(5) 0.0004(5) 0.0003(4)
O2W 0.0180(5) 0.0178(5) 0.0261(6) 0.0086(5) 0.0071(4) -0.0011(5)
S1 0.01491(17) 0.01270(16) 0.01041(16) 0.00627(13) 0.00180(12) 0.00044(12)
O1 0.0148(5) 0.0194(5) 0.0195(5) 0.0046(4) -0.0025(4) 0.0004(4)
O3 0.0318(6) 0.0214(5) 0.0121(5) 0.0167(5) 0.0064(4) 0.0020(4)
O4 0.0242(6) 0.0270(6) 0.0142(5) 0.0153(5) 0.0057(4) 0.0015(4)
O5 0.0289(6) 0.0270(6) 0.0138(5) 0.0135(5) 0.0004(4) 0.0033(4)
O2 0.0182(5) 0.0132(5) 0.0157(5) 0.0072(4) 0.0040(4) 0.0011(4)
C2 0.0129(6) 0.0123(6) 0.0144(7) 0.0052(5) 0.0017(5) -0.0002(5)
C5 0.0150(7) 0.0176(7) 0.0244(8) 0.0093(6) 0.0029(6) 0.0021(6)
C6 0.0160(7) 0.0151(7) 0.0177(7) 0.0067(6) 0.0044(5) 0.0015(5)
C3 0.0162(7) 0.0107(6) 0.0128(6) 0.0048(5) 0.0018(5) 0.0004(5)
C7 0.0184(7) 0.0102(6) 0.0156(7) 0.0046(5) 0.0010(5) 0.0000(5)
C1 0.0140(6) 0.0113(6) 0.0129(6) 0.0047(5) 0.0010(5) 0.0002(5)
C4 0.0178(7) 0.0140(7) 0.0194(7) 0.0073(6) -0.0014(5) 0.0022(5)
O4W 0.0223(6) 0.0231(5) 0.0152(5) 0.0134(5) -0.0012(4) -0.0005(4)

loop_
_atom_type_symbol
_atom_type_description
_atom_type_scat_dispersion_real
_atom_type_scat_dispersion_imag
_atom_type_scat_source
C C 0.0033 0.0016 'International Tables Vol C Tables 4.2.6.8 and 6.1.1.4'
H H 0.0000 0.0000 'International Tables Vol C Tables 4.2.6.8 and 6.1.1.4'
Co Co 0.3494 0.9721 'International Tables Vol C Tables 4.2.6.8 and 6.1.1.4'
O O 0.0106 0.0060 'International Tables Vol C Tables 4.2.6.8 and 6.1.1.4'
S S 0.1246 0.1234 'International Tables Vol C Tables 4.2.6.8 and 6.1.1.4'

loop_
_geom_angle_atom_site_label_1
_geom_angle_atom_site_label_2
_geom_angle_atom_site_label_3
_geom_angle_site_symmetry_1
_geom_angle_site_symmetry_3
_geom_angle
_geom_angle_publ_flag
O2W Co1 O2W . 2_665 180.0 ?
O2W Co1 O3W . . 88.95(5) ?
O2W Co1 O3W 2_665 . 91.05(5) ?
O2W Co1 O3W . 2_665 91.05(5) ?
O2W Co1 O3W 2_665 2_665 88.95(5) ?
O3W Co1 O3W . 2_665 180.0 ?
O2W Co1 O1W . . 91.15(4) ?
O2W Co1 O1W 2_665 . 88.85(4) ?
O3W Co1 O1W . . 87.56(4) ?
O3W Co1 O1W 2_665 . 92.44(4) ?
O2W Co1 O1W . 2_665 88.85(4) ?
O2W Co1 O1W 2_665 2_665 91.15(4) ?
O3W Co1 O1W . 2_665 92.44(4) ?
O3W Co1 O1W 2_665 2_665 87.56(4) ?
O1W Co1 O1W . 2_665 180.0 ?
Co1 O1W H12 . . 118.4(17) ?
Co1 O1W H11 . . 117.6(15) ?
H12 O1W H11 . . 110(2) ?
Co1 O3W H32 . . 127.8(18) ?
Co1 O3W H31 . . 120.3(15) ?
H32 O3W H31 . . 108(2) ?
Co1 O2W H22 . . 127.0(17) ?
Co1 O2W H21 . . 122.7(16) ?
H22 O2W H21 . . 105(2) ?
O1 S1 O3 . . 114.70(7) ?
O1 S1 O2 . . 111.06(6) ?
O3 S1 O2 . . 110.90(6) ?
O1 S1 C1 . . 106.70(7) ?
O3 S1 C1 . . 106.69(7) ?
O2 S1 C1 . . 106.26(6) ?
C7 O4 H4A . . 112.1(17) ?
C1 C2 C3 . . 119.60(13) ?
C1 C2 H2 . . 120.2 ?
C3 C2 H2 . . 120.2 ?
C4 C5 C6 . . 120.60(13) ?
C4 C5 H5 . . 119.7 ?
C6 C5 H5 . . 119.7 ?
C5 C6 C1 . . 119.12(13) ?
C5 C6 H6 . . 120.4 ?
C1 C6 H6 . . 120.4 ?
C2 C3 C4 . . 120.01(13) ?
C2 C3 C7 . . 120.06(13) ?
C4 C3 C7 . . 119.90(13) ?
O5 C7 O4 . . 123.99(14) ?
O5 C7 C3 . . 123.95(14) ?
O4 C7 C3 . . 112.06(12) ?
C2 C1 C6 . . 120.86(13) ?
C2 C1 S1 . . 117.65(11) ?
C6 C1 S1 . . 121.45(11) ?
C5 C4 C3 . . 119.79(13) ?
C5 C4 H4 . . 120.1 ?
C3 C4 H4 . . 120.1 ?
H42 O4W H41 . . 106(2) ?

loop_
_geom_bond_atom_site_label_1
_geom_bond_atom_site_label_2
_geom_bond_site_symmetry_2
_geom_bond_distance
_geom_bond_publ_flag
Co1 O2W . 2.0470(11) ?
Co1 O2W 2_665 2.0470(11) ?
Co1 O3W . 2.0921(11) ?
Co1 O3W 2_665 2.0921(11) ?
Co1 O1W . 2.1107(11) ?
Co1 O1W 2_665 2.1107(11) ?
O1W H12 . 0.844(10) ?
O1W H11 . 0.835(9) ?
O3W H32 . 0.836(10) ?
O3W H31 . 0.839(9) ?
O2W H22 . 0.832(10) ?
O2W H21 . 0.830(10) ?
S1 O1 . 1.4534(11) ?
S1 O3 . 1.4594(11) ?
S1 O2 . 1.4735(10) ?
S1 C1 . 1.7742(14) ?
O4 C7 . 1.3298(18) ?
O4 H4A . 0.841(10) ?
O5 C7 . 1.2126(18) ?
C2 C1 . 1.3898(19) ?
C2 C3 . 1.3921(19) ?
C2 H2 . 0.9500 ?
C5 C4 . 1.389(2) ?
C5 C6 . 1.393(2) ?
C5 H5 . 0.9500 ?
C6 C1 . 1.393(2) ?
C6 H6 . 0.9500 ?
C3 C4 . 1.398(2) ?
C3 C7 . 1.494(2) ?
C4 H4 . 0.9500 ?
O4W H42 . 0.827(10) ?
O4W H41 . 0.834(10) ?

loop_
_geom_hbond_atom_site_label_D
_geom_hbond_atom_site_label_H
_geom_hbond_atom_site_label_A
_geom_hbond_site_symmetry_A
_geom_hbond_distance_DH
_geom_hbond_distance_HA
_geom_hbond_distance_DA
_geom_hbond_angle_DHA
_geom_hbond_publ_flag
O1W H12 O2 1_545 0.844(10) 1.942(11) 2.7757(15) 170(2) yes
O1W H11 O1 1_655 0.835(9) 1.905(10) 2.7382(15) 175(2) yes
O3W H32 O4W 2 0.836(10) 2.036(15) 2.7887(16) 150(2) yes
O3W H31 O3 1_545 0.839(9) 1.946(10) 2.7852(16) 178(2) yes
O2W H22 O4W . 0.832(10) 1.922(10) 2.7516(16) 174(2) yes
O2W H21 O3 . 0.830(10) 1.963(10) 2.7925(15) 176(2) yes
O4 H4A O2 2_576 0.841(10) 1.856(12) 2.6703(15) 162(2) yes
O4W H42 O1W 1_455 0.827(10) 2.115(12) 2.8960(16) 158(2) yes
O4W H41 O5 2_566 0.834(10) 2.081(14) 2.8503(16) 153(2) yes

loop_
_geom_torsion_atom_site_label_1
_geom_torsion_atom_site_label_2
_geom_torsion_atom_site_label_3
_geom_torsion_atom_site_label_4
_geom_torsion_site_symmetry_1
_geom_torsion_site_symmetry_2
_geom_torsion_site_symmetry_3
_geom_torsion_site_symmetry_4
_geom_torsion
_geom_torsion_publ_flag
C4 C5 C6 C1 . . . . -0.7(2) ?
C1 C2 C3 C4 . . . . -0.4(2) ?
C1 C2 C3 C7 . . . . 177.42(12) ?
C2 C3 C7 O5 . . . . -174.55(14) ?
C4 C3 C7 O5 . . . . 3.3(2) ?
C2 C3 C7 O4 . . . . 4.61(19) ?
C4 C3 C7 O4 . . . . -177.56(13) ?
C3 C2 C1 C6 . . . . 1.3(2) ?
C3 C2 C1 S1 . . . . -176.42(10) ?
C5 C6 C1 C2 . . . . -0.7(2) ?
C5 C6 C1 S1 . . . . 176.87(11) ?
O1 S1 C1 C2 . . . . -44.42(13) ?
O3 S1 C1 C2 . . . . -167.47(11) ?
O2 S1 C1 C2 . . . . 74.15(12) ?
O1 S1 C1 C6 . . . . 137.89(12) ?
O3 S1 C1 C6 . . . . 14.84(14) ?
O2 S1 C1 C6 . . . . -103.54(12) ?
C6 C5 C4 C3 . . . . 1.5(2) ?
C2 C3 C4 C5 . . . . -1.0(2) ?
C7 C3 C4 C5 . . . . -178.82(13) ?

_cod_database_fobs_code 2244156
